data_7045183
loop_
_publ_author_name
'Xu, Yuangang'
'Wang, Pengcheng'
'Lin, Qiuhan'
'Mei, Xuefeng'
'Lu, Ming'

_publ_section_title
;
 Self-assembled energetic 3D metal-organic framework
 [Na<sub>8</sub>(N<sub>5</sub>)<sub>8</sub>(H<sub>2</sub>O)<sub>3</sub>]<sub>n</sub>
 based on cyclo-N<sub>5</sub><sup/>.
;
_journal_issue 5
_journal_name_full 'Dalton transactions (Cambridge, England : 2003)'
_journal_page_first 1398
_journal_page_last 1401
_journal_paper_doi 10.1039/c7dt04501h
_journal_volume 47
_journal_year 2018
_chemical_formula_moiety '1/48(N240 Na46 O18), 1/24(Na)'
_chemical_formula_sum 'H0.75 N5 Na O0.375'
_chemical_formula_weight 99.78
_space_group_crystal_system cubic
_space_group_IT_number 223
_space_group_name_Hall '-P 4n 2 3'
_space_group_name_H-M_alt 'P m -3 n'
_symmetry_space_group_name_Hall '-P 4n 2 3'
_symmetry_space_group_name_H-M 'P m -3 n'
_atom_sites_solution_primary dual
_audit_creation_date 2017-12-21
_audit_creation_method
;
Olex2 1.2-beta
(compiled 2017.08.10 svn.r3458 for OlexSys, GUI svn.r5381)
;
_audit_update_record
;
2017-12-21 deposited with the CCDC.
2017-12-29 downloaded from the CCDC.
;
_cell_angle_alpha 90
_cell_angle_beta 90
_cell_angle_gamma 90
_cell_formula_units_Z 48
_cell_length_a 18.238(10)
_cell_length_b 18.238(10)
_cell_length_c 18.238(10)
_cell_measurement_reflns_used 611
_cell_measurement_temperature 100
_cell_measurement_theta_max 25.33
_cell_measurement_theta_min 2.50
_cell_volume 6066(6)
_computing_molecular_graphics 'Olex2 (Dolomanov et al., 2009)'
_computing_publication_material 'Olex2 (Dolomanov et al., 2009)'
_computing_structure_refinement 'ShelXL (Sheldrick, 2015)'
_computing_structure_solution 'ShelXT (Sheldrick, 2015)'
_diffrn_ambient_temperature 100.0
_diffrn_measured_fraction_theta_full 0.999
_diffrn_measured_fraction_theta_max 0.999
_diffrn_measurement_device_type 'Bruker APEX-II CCD'
_diffrn_measurement_method '\f and \w scans'
_diffrn_radiation_type MoK\a
_diffrn_radiation_wavelength 0.71073
_diffrn_reflns_av_R_equivalents 0.0717
_diffrn_reflns_av_unetI/netI 0.0329
_diffrn_reflns_Laue_measured_fraction_full 0.999
_diffrn_reflns_Laue_measured_fraction_max 0.999
_diffrn_reflns_limit_h_max 8
_diffrn_reflns_limit_h_min -23
_diffrn_reflns_limit_k_max 22
_diffrn_reflns_limit_k_min -9
_diffrn_reflns_limit_l_max 23
_diffrn_reflns_limit_l_min -21
_diffrn_reflns_number 14408
_diffrn_reflns_point_group_measured_fraction_full 0.999
_diffrn_reflns_point_group_measured_fraction_max 0.999
_diffrn_reflns_theta_full 25.242
_diffrn_reflns_theta_max 27.484
_diffrn_reflns_theta_min 2.233
_exptl_absorpt_coefficient_mu 0.179
_exptl_absorpt_correction_T_max 0.7456
_exptl_absorpt_correction_T_min 0.6584
_exptl_absorpt_correction_type multi-scan
_exptl_absorpt_process_details
'SADABS-2008/1 (Bruker,2008) was used for absorption correction. wR2(int) was 0.1491 before and 0.0545 after correction. The Ratio of minimum to maximum transmission is 0.8830. The \l/2 correction factor is 0.0015.'
_exptl_crystal_colour colourless
_exptl_crystal_colour_primary colourless
_exptl_crystal_density_diffrn 1.301
_exptl_crystal_description block
_exptl_crystal_F_000 2352
_exptl_crystal_size_max 0.28
_exptl_crystal_size_mid 0.15
_exptl_crystal_size_min 0.12
_platon_squeeze_details 'TITL mo_2017229-63_0m_a.res in Pm-3n'
_refine_diff_density_max 1.104
_refine_diff_density_min -0.513
_refine_diff_density_rms 0.101
_refine_ls_extinction_method none
_refine_ls_goodness_of_fit_ref 1.078
_refine_ls_hydrogen_treatment undef
_refine_ls_matrix_type full
_refine_ls_number_parameters 70
_refine_ls_number_reflns 1279
_refine_ls_number_restraints 0
_refine_ls_restrained_S_all 1.078
_refine_ls_R_factor_all 0.0784
_refine_ls_R_factor_gt 0.0606
_refine_ls_shift/su_max 0.000
_refine_ls_shift/su_mean 0.000
_refine_ls_structure_factor_coef Fsqd
_refine_ls_weighting_details 'w=1/[\s^2^(Fo^2^)+(0.1319P)^2^+1.7179P] where P=(Fo^2^+2Fc^2^)/3'
_refine_ls_weighting_scheme calc
_refine_ls_wR_factor_gt 0.1803
_refine_ls_wR_factor_ref 0.2027
_reflns_Friedel_coverage 0.000
_reflns_number_gt 941
_reflns_number_total 1279
_reflns_threshold_expression 'I > 2\s(I)'
_cod_data_source_file c7dt04501h2.cif
_cod_data_source_block mo_2017229-63_0m_sq_s
_cod_depositor_comments
;
         Adding full bibliography for 7045183.cif.

2024-03-12
Z value and formula fixed to values more according to usual
chemical conventions.                 miguel
;
_cod_original_formula_sum 'N40 Na8 O3'
_cod_original_formula_weight 792.32
_cod_original_formula_moiety '0.17(N240 Na46 O18), 0.33(Na)'
_cod_original_formula_units_Z 6
_cod_original_cell_volume 6067(10)
_cod_database_code 7045183
_shelx_shelxl_version_number 2014/7
_shelx_space_group_comment
;
The symmetry employed for this shelxl refinement is uniquely defined
by the following loop, which should always be used as a source of
symmetry information in preference to the above space-group names.
They are only intended as comments.
;
_shelx_estimated_absorpt_t_max 0.979
_shelx_estimated_absorpt_t_min 0.952
_olex2_refinement_description
;
1. Others
 Fixed Sof: O2(0.25) O1(0.125)
;
_olex2_submission_special_instructions 'No special instructions were received'

loop_
_space_group_symop_operation_xyz
'x, y, z'
'-x, -y, z'
'-x, y, -z'
'x, -y, -z'
'z, x, y'
'z, -x, -y'
'-z, -x, y'
'-z, x, -y'
'y, z, x'
'-y, z, -x'
'y, -z, -x'
'-y, -z, x'
'y+1/2, x+1/2, -z+1/2'
'-y+1/2, -x+1/2, -z+1/2'
'y+1/2, -x+1/2, z+1/2'
'-y+1/2, x+1/2, z+1/2'
'x+1/2, z+1/2, -y+1/2'
'-x+1/2, z+1/2, y+1/2'
'-x+1/2, -z+1/2, -y+1/2'
'x+1/2, -z+1/2, y+1/2'
'z+1/2, y+1/2, -x+1/2'
'z+1/2, -y+1/2, x+1/2'
'-z+1/2, y+1/2, x+1/2'
'-z+1/2, -y+1/2, -x+1/2'
'-x, -y, -z'
'x, y, -z'
'x, -y, z'
'-x, y, z'
'-z, -x, -y'
'-z, x, y'
'z, x, -y'
'z, -x, y'
'-y, -z, -x'
'y, -z, x'
'-y, z, x'
'y, z, -x'
'-y-1/2, -x-1/2, z-1/2'
'y-1/2, x-1/2, z-1/2'
'-y-1/2, x-1/2, -z-1/2'
'y-1/2, -x-1/2, -z-1/2'
'-x-1/2, -z-1/2, y-1/2'
'x-1/2, -z-1/2, -y-1/2'
'x-1/2, z-1/2, y-1/2'
'-x-1/2, z-1/2, -y-1/2'
'-z-1/2, -y-1/2, x-1/2'
'-z-1/2, y-1/2, -x-1/2'
'z-1/2, -y-1/2, -x-1/2'
'z-1/2, y-1/2, x-1/2'

loop_
_atom_site_label
_atom_site_type_symbol
_atom_site_fract_x
_atom_site_fract_y
_atom_site_fract_z
_atom_site_U_iso_or_equiv
_atom_site_adp_type
_atom_site_occupancy
_atom_site_site_symmetry_order
_atom_site_calc_flag
_atom_site_refinement_flags_posn
_atom_site_refinement_flags_adp
_atom_site_refinement_flags_occupancy
N6 N 0.2500 0.59311(11) 0.09311(11) 0.0465(10) Uani 1 2 d S T P
Na1 Na 0.31514(4) 0.68486(4) 0.31514(4) 0.0165(4) Uani 1 3 d S T P
N5 N 0.29308(15) 0.59468(11) 0.15185(11) 0.0394(7) Uani 1 1 d . . .
Na4 Na 0.5000 0.5000 0.5000 0.229(10) Uani 1 24 d S T P
N1 N 0.31506(17) 0.6900(2) 0.5000 0.0359(8) Uani 1 2 d S T P
Na2 Na 0.5000 0.80469(7) 0.38001(8) 0.0276(4) Uani 1 2 d S T P
N4 N 0.27639(13) 0.65428(11) 0.18904(11) 0.0311(6) Uani 1 1 d . . .
N2 N 0.34965(12) 0.71580(15) 0.44153(11) 0.0390(6) Uani 1 1 d . . .
N3 N 0.40526(12) 0.75665(15) 0.46361(11) 0.0429(7) Uani 1 1 d . . .
O2 O 0.5000 0.9450(4) 0.3970(5) 0.067(2) Uani 0.5 2 d S T P
O1 O 0.5000 0.8887(5) 0.5000 0.061(3) Uani 0.5 4 d S T P
Na3 Na 0.2500 0.5000 0.0000 0.0828(18) Uani 1 8 d S T P

loop_
_atom_site_aniso_label
_atom_site_aniso_U_11
_atom_site_aniso_U_22
_atom_site_aniso_U_33
_atom_site_aniso_U_23
_atom_site_aniso_U_13
_atom_site_aniso_U_12
N6 0.092(3) 0.0236(10) 0.0236(10) -0.0054(12) -0.0222(13) 0.0222(13)
Na1 0.0165(4) 0.0165(4) 0.0165(4) 0.0004(3) -0.0004(3) 0.0004(3)
N5 0.0715(17) 0.0213(11) 0.0253(11) -0.0042(8) -0.0146(11) 0.0155(10)
Na4 0.229(10) 0.229(10) 0.229(10) 0.000 0.000 0.000
N1 0.0261(16) 0.061(2) 0.0208(15) 0.000 0.000 -0.0002(14)
Na2 0.0136(6) 0.0312(8) 0.0381(8) -0.0029(6) 0.000 0.000
N4 0.0504(14) 0.0207(10) 0.0221(10) -0.0028(7) -0.0081(9) 0.0061(9)
N2 0.0309(12) 0.0659(16) 0.0203(11) -0.0004(10) -0.0016(9) -0.0060(11)
N3 0.0254(11) 0.0836(19) 0.0196(10) 0.0014(11) 0.0001(8) -0.0097(12)
O2 0.047(4) 0.045(4) 0.110(6) -0.040(4) 0.000 0.000
O1 0.077(7) 0.045(5) 0.061(6) 0.000 0.000 0.000
Na3 0.208(6) 0.0203(10) 0.0203(10) 0.000 0.000 0.000

loop_
_atom_type_symbol
_atom_type_description
_atom_type_scat_dispersion_real
_atom_type_scat_dispersion_imag
_atom_type_scat_source
N N 0.0061 0.0033 'International Tables Vol C Tables 4.2.6.8 and 6.1.1.4'
Na Na 0.0362 0.0249 'International Tables Vol C Tables 4.2.6.8 and 6.1.1.4'
O O 0.0106 0.0060 'International Tables Vol C Tables 4.2.6.8 and 6.1.1.4'

loop_
_geom_angle_atom_site_label_1
_geom_angle_atom_site_label_2
_geom_angle_atom_site_label_3
_geom_angle
_geom_angle_site_symmetry_1
_geom_angle_site_symmetry_3
N5 N6 N5 108.4(3) . 18_554
N5 N6 Na3 125.83(14) . .
N5 N6 Na3 125.82(14) 18_554 .
Na1 Na1 Na2 109.06(3) 13_455 33_666
Na1 Na1 Na2 109.06(3) 13_455 .
Na1 Na1 Na2 109.06(3) 13_455 6_566
Na2 Na1 Na2 109.88(3) 33_666 .
Na2 Na1 Na2 109.88(3) 6_566 33_666
Na2 Na1 Na2 109.88(3) 6_566 .
N4 Na1 Na1 55.08(6) . 13_455
N4 Na1 Na1 55.08(6) 12_665 13_455
N4 Na1 Na1 55.08(6) 6_566 13_455
N4 Na1 Na2 122.44(6) 12_665 6_566
N4 Na1 Na2 54.07(5) 12_665 .
N4 Na1 Na2 127.68(6) 6_566 6_566
N4 Na1 Na2 127.68(6) . .
N4 Na1 Na2 54.07(5) . 6_566
N4 Na1 Na2 122.44(6) . 33_666
N4 Na1 Na2 127.68(6) 12_665 33_666
N4 Na1 Na2 122.44(6) 6_566 .
N4 Na1 Na2 54.07(5) 6_566 33_666
N4 Na1 N4 90.48(8) 12_665 .
N4 Na1 N4 90.48(8) 12_665 6_566
N4 Na1 N4 90.48(8) 6_566 .
N2 Na1 Na1 123.87(7) 12_665 13_455
N2 Na1 Na1 123.87(7) . 13_455
N2 Na1 Na1 123.87(7) 6_566 13_455
N2 Na1 Na2 53.74(6) 12_665 33_666
N2 Na1 Na2 127.05(8) 6_566 33_666
N2 Na1 Na2 56.15(6) . 33_666
N2 Na1 Na2 56.15(6) 12_665 6_566
N2 Na1 Na2 56.15(6) 6_566 .
N2 Na1 Na2 53.74(6) 6_566 6_566
N2 Na1 Na2 127.05(8) . 6_566
N2 Na1 Na2 127.05(8) 12_665 .
N2 Na1 Na2 53.74(6) . .
N2 Na1 N4 87.76(7) 12_665 .
N2 Na1 N4 178.22(8) . .
N2 Na1 N4 89.82(8) 6_566 .
N2 Na1 N4 89.81(8) . 12_665
N2 Na1 N4 178.22(8) 6_566 6_566
N2 Na1 N4 178.22(8) 12_665 12_665
N2 Na1 N4 87.76(7) . 6_566
N2 Na1 N4 87.76(7) 6_566 12_665
N2 Na1 N4 89.81(8) 12_665 6_566
N2 Na1 N2 91.95(10) 12_665 .
N2 Na1 N2 91.95(10) 12_665 6_566
N2 Na1 N2 91.95(10) 6_566 .
N6 N5 Na2 128.46(16) . 6_566
N4 N5 N6 107.2(2) . .
N4 N5 Na2 123.99(16) . 6_566
N2 N1 Na2 126.16(15) 26_556 33_666
N2 N1 Na2 126.17(15) . 33_666
N2 N1 N2 107.1(3) 26_556 .
Na1 Na2 Na1 107.21(4) . 28_655
N5 Na2 Na1 54.86(5) 34_565 28_655
N5 Na2 Na1 123.22(8) 34_565 .
N5 Na2 Na1 54.86(5) 12_665 .
N5 Na2 Na1 123.22(8) 12_665 28_655
N5 Na2 N5 88.51(13) 12_665 34_565
N5 Na2 N1 87.32(9) 12_665 29_666
N5 Na2 N1 87.32(9) 34_565 29_666
N5 Na2 O2 76.06(15) 34_565 .
N5 Na2 O2 76.06(15) 12_665 .
N5 Na2 O1 109.96(13) 12_665 .
N5 Na2 O1 109.96(13) 34_565 .
N1 Na2 Na1 53.627(18) 29_666 .
N1 Na2 Na1 53.627(18) 29_666 28_655
N1 Na2 O2 156.6(2) 29_666 .
N1 Na2 O1 155.29(19) 29_666 .
N3 Na2 Na1 123.60(8) . 28_655
N3 Na2 Na1 54.91(5) . .
N3 Na2 Na1 123.60(8) 28_655 .
N3 Na2 Na1 54.91(5) 28_655 28_655
N3 Na2 N5 91.20(8) . 12_665
N3 Na2 N5 177.61(10) 28_655 12_665
N3 Na2 N5 91.20(8) 28_655 34_565
N3 Na2 N5 177.61(10) . 34_565
N3 Na2 N1 90.30(9) . 29_666
N3 Na2 N1 90.30(9) 28_655 29_666
N3 Na2 N3 88.99(11) 28_655 .
N3 Na2 O2 106.17(15) . .
N3 Na2 O2 106.17(15) 28_655 .
N3 Na2 O1 72.36(13) . .
N3 Na2 O1 72.36(13) 28_655 .
O2 Na2 Na1 123.51(6) . 28_655
O2 Na2 Na1 123.51(6) . .
O2 Na2 O1 48.1(3) . .
O1 Na2 Na1 122.05(6) . .
O1 Na2 Na1 122.05(6) . 28_655
N5 N4 Na1 126.86(16) . .
N4 N4 Na1 123.32(8) 18_554 .
N4 N4 N5 108.59(13) 18_554 .
N1 N2 Na1 123.49(18) . .
N3 N2 Na1 127.77(16) . .
N3 N2 N1 108.7(2) . .
N2 N3 Na2 123.35(16) . .
N2 N3 N3 107.75(13) . 26_556
N3 N3 Na2 128.20(6) 26_556 .
Na2 O2 Na3 103.6(2) . 9_565
Na2 O1 Na2 110.0(3) 26_556 .
N6 Na3 N6 180.00(14) 4_565 .
N6 Na3 N6 90.0 4_565 27_565
N6 Na3 N6 90.0 26 .
N6 Na3 N6 90.0 4_565 26
N6 Na3 N6 180.00(14) 27_565 26
N6 Na3 N6 90.0 27_565 .
N6 Na3 O2 75.66(8) 4_565 46_656
N6 Na3 O2 75.66(8) 27_565 6_566
N6 Na3 O2 75.66(8) 27_565 46_656
N6 Na3 O2 75.66(8) 4_565 5_554
N6 Na3 O2 75.66(8) . 6_566
N6 Na3 O2 104.34(8) 27_565 45_675
N6 Na3 O2 104.34(8) . 5_554
N6 Na3 O2 75.66(8) 26 45_675
N6 Na3 O2 104.34(8) 26 46_656
N6 Na3 O2 104.34(8) 26 6_566
N6 Na3 O2 104.34(8) 4_565 45_675
N6 Na3 O2 104.34(8) 27_565 5_554
N6 Na3 O2 104.34(8) 4_565 6_566
N6 Na3 O2 75.66(8) . 45_675
N6 Na3 O2 104.34(8) . 46_656
N6 Na3 O2 75.66(8) 26 5_554
O2 Na3 O2 151.33(17) 5_554 45_675
O2 Na3 O2 41.0(2) 6_566 5_554
O2 Na3 O2 151.33(17) 6_566 45_675
O2 Na3 O2 151.33(17) 46_656 6_566
O2 Na3 O2 41.0(2) 46_656 45_675
O2 Na3 O2 151.33(17) 46_656 5_554

loop_
_geom_bond_atom_site_label_1
_geom_bond_atom_site_label_2
_geom_bond_distance
_geom_bond_site_symmetry_2
N6 N5 1.329(3) .
N6 N5 1.329(3) 18_554
N6 Na3 2.402(3) .
Na1 Na1 4.116(4) 13_455
Na1 Na2 4.188(2) .
Na1 Na2 4.188(2) 6_566
Na1 Na2 4.188(2) 33_666
Na1 N4 2.470(3) 6_566
Na1 N4 2.470(3) .
Na1 N4 2.470(3) 12_665
Na1 N2 2.455(3) 6_566
Na1 N2 2.455(3) .
Na1 N2 2.455(3) 12_665
N5 Na2 2.475(3) 6_566
N5 N4 1.317(3) .
N1 Na2 2.530(4) 33_666
N1 N2 1.325(3) .
N1 N2 1.325(3) 26_556
Na2 Na1 4.188(2) 28_655
Na2 N5 2.475(3) 12_665
Na2 N5 2.475(3) 34_565
Na2 N1 2.530(4) 29_666
Na2 N3 2.465(3) .
Na2 N3 2.465(3) 28_655
Na2 O2 2.578(7) .
Na2 O1 2.671(6) .
N4 N4 1.315(4) 18_554
N2 N3 1.321(3) .
N3 N3 1.327(4) 26_556
O2 Na3 2.863(9) 9_565
O1 Na2 2.671(6) 26_556
Na3 N6 2.402(3) 4_565
Na3 N6 2.402(3) 27_565
Na3 N6 2.402(3) 26
Na3 O2 2.863(9) 45_675
Na3 O2 2.863(9) 46_656
Na3 O2 2.863(9) 5_554
Na3 O2 2.863(9) 6_566

loop_
_platon_squeeze_void_nr
_platon_squeeze_void_average_x
_platon_squeeze_void_average_y
_platon_squeeze_void_average_z
_platon_squeeze_void_volume
_platon_squeeze_void_count_electrons
_platon_squeeze_void_content
1 0.000 0.500 0.250 270 79 ' '
2 0.000 0.500 0.750 270 79 ' '
3 0.250 0.000 0.500 270 79 ' '
4 0.500 0.250 0.000 270 79 ' '
5 0.500 0.750 0.000 270 79 ' '
6 0.750 0.000 0.500 270 79 ' '
